data_4505751
loop_
_publ_author_name
'Fourmigu\'e, Marc'
'M\'ezi\`ere, C\'ecile'
'Dolou, S\'ebastien'

_publ_section_title
;
 Bifurcated Hydrogen Bonds as a Key Feature in the Solid State
 Organization of Paramagnetic Dithiolene Complexes
;
_journal_issue 5
_journal_name_full 'Crystal Growth &amp; Design'
_journal_page_first 805
_journal_paper_doi 10.1021/cg0340805
_journal_volume 3
_journal_year 2003
_chemical_formula_moiety 'C6 H2 N2 Ni S4, C3 H10 N'
_chemical_formula_sum 'C9 H12 N3 Ni S4'
_chemical_formula_weight 349.17
_chemical_name_common 'Ni(CNedt)2, Me3NH'
_chemical_name_systematic
; 
bis(1-cyano-1,2-ethylenedithiolato)nickelate
trimethylammonium
;
_space_group_IT_number 14
_symmetry_cell_setting monoclinic
_symmetry_space_group_name_Hall '-P 2ybc'
_symmetry_space_group_name_H-M 'P 1 21/c 1'
_atom_sites_solution_hydrogens geom
_atom_sites_solution_primary direct
_atom_sites_solution_secondary difmap
_audit_creation_method SHELXL-97
_cell_angle_alpha 90.00
_cell_angle_beta 112.439(10)
_cell_angle_gamma 90.00
_cell_formula_units_Z 4
_cell_length_a 8.9923(8)
_cell_length_b 15.6030(19)
_cell_length_c 10.8481(10)
_cell_measurement_reflns_used 4280
_cell_measurement_temperature 293(2)
_cell_measurement_theta_max 25.5
_cell_measurement_theta_min 2.45
_cell_volume 1406.8(3)
_computing_cell_refinement 'SELECT, CELL, Stoe-IPDS'
_computing_data_collection 'EXPOSE, Stoe-IPDS'
_computing_data_reduction 'INTEGRATE, Stoe-IPDS'
_computing_structure_refinement 'SHELXL-97 (Sheldrick, 1997)'
_computing_structure_solution 'SHELXS-97 (Sheldrick, 1990)'
_diffrn_ambient_temperature 293(2)
_diffrn_detector_area_resol_mean 6.66
_diffrn_measured_fraction_theta_full 0.958
_diffrn_measured_fraction_theta_max 0.958
_diffrn_measurement_device_type Stoe-IPDS
_diffrn_measurement_method 'oscillation, phi incr. 1.5 deg.'
_diffrn_radiation_monochromator graphite
_diffrn_radiation_source 'fine-focus sealed tube'
_diffrn_radiation_type MoK\a
_diffrn_radiation_wavelength 0.71073
_diffrn_reflns_av_R_equivalents 0.0775
_diffrn_reflns_av_sigmaI/netI 0.0960
_diffrn_reflns_limit_h_max 10
_diffrn_reflns_limit_h_min -10
_diffrn_reflns_limit_k_max 19
_diffrn_reflns_limit_k_min -19
_diffrn_reflns_limit_l_max 13
_diffrn_reflns_limit_l_min -13
_diffrn_reflns_number 11164
_diffrn_reflns_theta_full 25.84
_diffrn_reflns_theta_max 25.84
_diffrn_reflns_theta_min 2.41
_exptl_absorpt_coefficient_mu 1.953
_exptl_absorpt_correction_T_max 0.7144
_exptl_absorpt_correction_T_min 0.6595
_exptl_absorpt_correction_type multi-scan
_exptl_absorpt_process_details 'SHELXX, XPREP'
_exptl_crystal_colour black
_exptl_crystal_density_diffrn 1.649
_exptl_crystal_density_method 'not measured'
_exptl_crystal_description plate
_exptl_crystal_F_000 716
_exptl_crystal_size_max 0.3
_exptl_crystal_size_mid 0.09
_exptl_crystal_size_min 0.06
_refine_diff_density_max 0.228
_refine_diff_density_min -0.227
_refine_diff_density_rms 0.056
_refine_ls_extinction_method none
_refine_ls_goodness_of_fit_ref 0.723
_refine_ls_hydrogen_treatment constr
_refine_ls_matrix_type full
_refine_ls_number_parameters 154
_refine_ls_number_reflns 2604
_refine_ls_number_restraints 0
_refine_ls_restrained_S_all 0.723
_refine_ls_R_factor_all 0.0798
_refine_ls_R_factor_gt 0.0304
_refine_ls_shift/su_max 0.012
_refine_ls_shift/su_mean 0.001
_refine_ls_structure_factor_coef Fsqd
_refine_ls_weighting_details 'calc w=1/[\s^2^(Fo^2^)+(0.0083P)^2^+0.0000P] where P=(Fo^2^+2Fc^2^)/3'
_refine_ls_weighting_scheme calc
_refine_ls_wR_factor_gt 0.0400
_refine_ls_wR_factor_ref 0.0464
_reflns_number_gt 1455
_reflns_number_total 2604
_reflns_threshold_expression >2sigma(I)
_cod_data_source_file cg0340805si20030519_093723.cif
_cod_data_source_block cp313psi
_cod_original_cell_volume 1406.8(2)
_cod_original_sg_symbol_H-M P2(1)/c
_cod_database_code 4505751

loop_
_symmetry_equiv_pos_as_xyz
'x, y, z'
'-x, y+1/2, -z+1/2'
'-x, -y, -z'
'x, -y-1/2, z-1/2'

loop_
_atom_site_label
_atom_site_type_symbol
_atom_site_fract_x
_atom_site_fract_y
_atom_site_fract_z
_atom_site_U_iso_or_equiv
_atom_site_adp_type
_atom_site_occupancy
_atom_site_symmetry_multiplicity
_atom_site_calc_flag
_atom_site_refinement_flags
Ni1 Ni 0.42788(6) 0.08734(3) 0.09253(5) 0.03687(13) Uani 1 1 d .
S1 S 0.62517(12) 0.17566(6) 0.15529(9) 0.0462(3) Uani 1 1 d .
S2 S 0.35409(13) 0.12797(6) -0.11166(10) 0.0499(3) Uani 1 1 d .
S3 S 0.22997(12) 0.00034(6) 0.02610(10) 0.0435(3) Uani 1 1 d .
S4 S 0.50537(13) 0.04072(7) 0.29517(10) 0.0508(3) Uani 1 1 d .
N1 N 0.8278(4) 0.3363(2) 0.0242(3) 0.0613(10) Uani 1 1 d .
N2 N 0.0587(4) -0.1837(2) 0.1352(3) 0.0590(10) Uani 1 1 d .
N3 N 0.0529(4) 0.35942(18) -0.1432(3) 0.0453(8) Uani 1 1 d .
H3 H -0.0251 0.3229 -0.1414 0.054 Uiso 1 1 calc R
C1 C 0.6114(5) 0.2253(2) 0.0092(4) 0.0361(9) Uani 1 1 d .
C2 C 0.4930(5) 0.2036(2) -0.1062(4) 0.0466(10) Uani 1 1 d .
H2 H 0.4867 0.2304 -0.1847 0.056 Uiso 1 1 calc R
C3 C 0.7306(5) 0.2875(2) 0.0161(4) 0.0417(10) Uani 1 1 d .
C4 C 0.2534(5) -0.0579(2) 0.1668(4) 0.0384(9) Uani 1 1 d .
C5 C 0.3722(5) -0.0390(2) 0.2836(4) 0.0443(10) Uani 1 1 d .
H5 H 0.3818 -0.0701 0.3594 0.053 Uiso 1 1 calc R
C6 C 0.1449(5) -0.1272(3) 0.1523(4) 0.0455(10) Uani 1 1 d .
C7 C 0.0928(6) 0.3356(3) -0.2578(4) 0.0639(12) Uani 1 1 d .
H7A H -0.0002 0.3430 -0.3386 0.096 Uiso 1 1 calc R
H7B H 0.1265 0.2768 -0.2496 0.096 Uiso 1 1 calc R
H7C H 0.1783 0.3715 -0.2603 0.096 Uiso 1 1 calc R
C8 C -0.0137(6) 0.4472(2) -0.1580(4) 0.0667(13) Uani 1 1 d .
H8A H -0.0391 0.4609 -0.0820 0.100 Uiso 1 1 calc R
H8B H -0.1096 0.4503 -0.2374 0.100 Uiso 1 1 calc R
H8C H 0.0642 0.4872 -0.1641 0.100 Uiso 1 1 calc R
C9 C 0.1917(6) 0.3496(3) -0.0159(5) 0.0750(14) Uani 1 1 d .
H9A H 0.1607 0.3654 0.0565 0.112 Uiso 1 1 calc R
H9B H 0.2778 0.3859 -0.0158 0.112 Uiso 1 1 calc R
H9C H 0.2269 0.2909 -0.0054 0.112 Uiso 1 1 calc R

loop_
_atom_site_aniso_label
_atom_site_aniso_U_11
_atom_site_aniso_U_22
_atom_site_aniso_U_33
_atom_site_aniso_U_23
_atom_site_aniso_U_13
_atom_site_aniso_U_12
Ni1 0.0379(3) 0.0354(2) 0.0411(3) 0.0003(2) 0.0194(2) -0.0010(2)
S1 0.0485(7) 0.0504(6) 0.0406(6) 0.0012(5) 0.0179(6) -0.0125(5)
S2 0.0467(7) 0.0570(7) 0.0439(6) 0.0037(5) 0.0148(6) -0.0084(5)
S3 0.0453(7) 0.0435(6) 0.0414(6) -0.0002(5) 0.0161(6) -0.0071(5)
S4 0.0493(7) 0.0555(7) 0.0430(6) 0.0044(5) 0.0125(6) -0.0143(5)
N1 0.063(3) 0.063(2) 0.060(2) 0.0096(19) 0.026(2) -0.0082(19)
N2 0.055(3) 0.053(2) 0.069(3) 0.0001(18) 0.024(2) -0.0121(18)
N3 0.051(2) 0.0392(18) 0.047(2) -0.0038(14) 0.021(2) -0.0154(15)
C1 0.037(2) 0.034(2) 0.041(2) -0.0007(17) 0.020(2) -0.0020(17)
C2 0.055(3) 0.043(2) 0.049(3) 0.0083(19) 0.027(3) 0.001(2)
C3 0.046(3) 0.041(2) 0.043(2) 0.0050(19) 0.023(2) 0.005(2)
C4 0.037(3) 0.034(2) 0.047(3) -0.0019(17) 0.019(2) -0.0015(17)
C5 0.049(3) 0.043(2) 0.046(3) 0.014(2) 0.025(3) 0.000(2)
C6 0.046(3) 0.046(2) 0.046(3) 0.005(2) 0.019(2) 0.005(2)
C7 0.079(4) 0.064(3) 0.060(3) -0.001(2) 0.039(3) -0.006(2)
C8 0.085(4) 0.048(3) 0.071(3) 0.000(2) 0.035(3) -0.006(2)
C9 0.065(4) 0.083(4) 0.059(3) 0.002(3) 0.004(3) -0.008(3)

loop_
_atom_type_symbol
_atom_type_description
_atom_type_scat_dispersion_real
_atom_type_scat_dispersion_imag
_atom_type_scat_source
C C 0.0033 0.0016 'International Tables Vol C Tables 4.2.6.8 and 6.1.1.4'
H H 0.0000 0.0000 'International Tables Vol C Tables 4.2.6.8 and 6.1.1.4'
N N 0.0061 0.0033 'International Tables Vol C Tables 4.2.6.8 and 6.1.1.4'
S S 0.1246 0.1234 'International Tables Vol C Tables 4.2.6.8 and 6.1.1.4'
Ni Ni 0.3393 1.1124 'International Tables Vol C Tables 4.2.6.8 and 6.1.1.4'

loop_
_geom_angle_atom_site_label_1
_geom_angle_atom_site_label_2
_geom_angle_atom_site_label_3
_geom_angle
S3 Ni1 S1 178.87(5)
S3 Ni1 S2 87.14(4)
S1 Ni1 S2 91.73(4)
S3 Ni1 S4 91.89(4)
S1 Ni1 S4 89.25(4)
S2 Ni1 S4 177.29(5)
C1 S1 Ni1 103.68(14)
C2 S2 Ni1 103.57(15)
C4 S3 Ni1 103.46(14)
C5 S4 Ni1 103.11(15)
C7 N3 C9 112.0(3)
C7 N3 C8 111.3(3)
C9 N3 C8 111.2(3)
C2 C1 C3 122.2(3)
C2 C1 S1 119.8(3)
C3 C1 S1 117.9(3)
C1 C2 S2 121.2(3)
N1 C3 C1 178.5(5)
C5 C4 C6 122.3(4)
C5 C4 S3 120.4(3)
C6 C4 S3 117.2(3)
C4 C5 S4 121.0(3)
N2 C6 C4 176.8(4)

loop_
_geom_bond_atom_site_label_1
_geom_bond_atom_site_label_2
_geom_bond_distance
Ni1 S3 2.1331(11)
Ni1 S1 2.1420(11)
Ni1 S2 2.1509(12)
Ni1 S4 2.1628(12)
S1 C1 1.725(4)
S2 C2 1.703(4)
S3 C4 1.718(4)
S4 C5 1.698(4)
N1 C3 1.136(4)
N2 C6 1.141(4)
N3 C7 1.468(4)
N3 C9 1.474(5)
N3 C8 1.478(4)
C1 C2 1.341(5)
C1 C3 1.427(5)
C4 C5 1.342(5)
C4 C6 1.426(5)
